data_4320106
loop_
_publ_author_name
'Larry R. Falvello'
'Julio Gomez'
'Isabel Pascual'
'Milagros Tom\'as'
'Esteban P. Urriolabeitia'
'Arthur J. Schultz'

_publ_contact_author_address
; Department of Inorganic Chemistry
  University of Zaragoza
  Plaza San Francisco s/n
  E-50009 Zaragoza
  Spain
;
_publ_contact_author_fax 34()976761187
_publ_contact_author_name 'Larry R. Falvello'
_publ_contact_author_phone 34()976761179
_publ_section_title
;
 Saccharinate as a Versatile Polyfunctional Ligand. Four Distinct
 Coordination Modes, Misdirected Valence, and a Dominant Aggregate
 Structure from a Single Reaction System
;
_journal_name_full 'Inorganic Chemistry'
_journal_page_first 4455
_journal_page_last 4463
_journal_paper_doi 10.1021/ic010300x
_journal_volume 40
_journal_year 2001
_chemical_formula_sum 'C61 H49 Cu N O3 P3 S'
_chemical_formula_weight 1032.52
_chemical_name_systematic
; 
 ? 
;
_space_group_IT_number 61
_symmetry_cell_setting orthorhombic
_symmetry_space_group_name_Hall '-P 2ac 2ab'
_symmetry_space_group_name_H-M 'P b c a'
_atom_sites_solution_hydrogens geom
_atom_sites_solution_primary direct
_atom_sites_solution_secondary difmap
_audit_creation_method SHELXL-97
_cell_angle_alpha 90.00
_cell_angle_beta 90.00
_cell_angle_gamma 90.00
_cell_formula_units_Z 8
_cell_length_a 20.294(3)
_cell_length_b 19.784(2)
_cell_length_c 24.974(3)
_cell_measurement_reflns_used 25
_cell_measurement_temperature 293(2)
_cell_measurement_theta_max 15.8
_cell_measurement_theta_min 12.0
_cell_volume 10027(2)
_computing_cell_refinement 'CAD4/PC V1.2 (Nonius, 1993)'
_computing_data_collection 'CAD4/PC V1.2 (Nonius, 1993)'
_computing_data_reduction 'XCAD4B (Harms, 1994)'
_computing_molecular_graphics 'SHELXTL Rel. 5.05/VMS (Siemens, 1996)'
_computing_publication_material 'SHELX-97 (Sheldrick, 1997)'
_computing_structure_refinement 'SHELXL-97 (Sheldrick, 1997)'
_computing_structure_solution 'SHELXS-86 (Sheldrick, 1990)'
_diffrn_ambient_temperature 293(2)
_diffrn_measured_fraction_theta_full 0.000
_diffrn_measured_fraction_theta_max 0.919
_diffrn_measurement_device_type 'Nonius CAD-4'
_diffrn_measurement_method 'omega-theta scans'
_diffrn_radiation_monochromator graphite
_diffrn_radiation_source 'fine-focus sealed tube'
_diffrn_radiation_type MoK\a
_diffrn_radiation_wavelength 0.71073
_diffrn_reflns_av_R_equivalents 0.0000
_diffrn_reflns_av_sigmaI/netI 0.5960
_diffrn_reflns_limit_h_max 24
_diffrn_reflns_limit_h_min 0
_diffrn_reflns_limit_k_max 23
_diffrn_reflns_limit_k_min 0
_diffrn_reflns_limit_l_max 0
_diffrn_reflns_limit_l_min -29
_diffrn_reflns_number 8801
_diffrn_reflns_theta_full 0.50
_diffrn_reflns_theta_max 24.98
_diffrn_reflns_theta_min 2.01
_diffrn_standards_interval_time 240
_diffrn_standards_number 3
_exptl_absorpt_coefficient_mu 0.622
_exptl_absorpt_correction_type psi-scan
_exptl_crystal_density_diffrn 1.368
_exptl_crystal_density_method 'not measured'
_exptl_crystal_F_000 4288
_exptl_crystal_size_max 0.3
_exptl_crystal_size_mid 0.15
_exptl_crystal_size_min 0.03
_refine_diff_density_max 0.439
_refine_diff_density_min -0.623
_refine_diff_density_rms 0.102
_refine_ls_extinction_method none
_refine_ls_goodness_of_fit_ref 0.961
_refine_ls_hydrogen_treatment mixed
_refine_ls_matrix_type full
_refine_ls_number_parameters 631
_refine_ls_number_reflns 8801
_refine_ls_number_restraints 12
_refine_ls_restrained_S_all 0.960
_refine_ls_R_factor_all 0.4021
_refine_ls_R_factor_gt 0.1040
_refine_ls_shift/su_max 0.015
_refine_ls_shift/su_mean 0.001
_refine_ls_structure_factor_coef Fsqd
_refine_ls_weighting_details 'w=1/[\s^2^(Fo^2^)+(0.0222P)^2^+0.0000P] where P=(Fo^2^+2Fc^2^)/3'
_refine_ls_weighting_scheme calc
_refine_ls_wR_factor_gt 0.1311
_refine_ls_wR_factor_ref 0.1984
_reflns_number_gt 2527
_reflns_number_total 8801
_reflns_threshold_expression >2sigma(I)
_cod_data_source_file ic010300x_1.cif
_cod_data_source_block cpd3
_cod_depositor_comments
;
The following automatic conversions were performed:

'_refine_ls_weighting_scheme' value 'calc
w=1/[\s^2^(Fo^2^)+(0.0222P)^2^+0.0000P] where P=(Fo^2^+2Fc^2^)/3' was
changed to 'calc'. New tag '_refine_ls_weighting_details' was
created. The value of the new tag was set to
'w=1/[\s^2^(Fo^2^)+(0.0222P)^2^+0.0000P] where P=(Fo^2^+2Fc^2^)/3'.

Automatic conversion script
Id: cif_fix_values 3143 2015-03-26 13:38:13Z robertas 
;
_cod_database_code 4320106

loop_
_symmetry_equiv_pos_as_xyz
'x, y, z'
'-x+1/2, -y, z+1/2'
'-x, y+1/2, -z+1/2'
'x+1/2, -y+1/2, -z'
'-x, -y, -z'
'x-1/2, y, -z-1/2'
'x, -y-1/2, z-1/2'
'-x-1/2, y-1/2, z'

loop_
_atom_site_label
_atom_site_type_symbol
_atom_site_fract_x
_atom_site_fract_y
_atom_site_fract_z
_atom_site_U_iso_or_equiv
_atom_site_adp_type
_atom_site_occupancy
_atom_site_calc_flag
_atom_site_refinement_flags
_atom_site_disorder_assembly
_atom_site_disorder_group
Cu1 Cu 0.03861(7) 0.74287(8) 0.11980(5) 0.0313(4) Uani 1 d . . .
N1 N 0.1163(5) 0.6377(5) 0.0304(4) 0.037(3) Uani 1 d . . .
C2 C 0.0506(6) 0.6371(6) 0.0309(5) 0.027(3) Uani 1 d U . .
O1 O 0.0148(4) 0.6668(4) 0.0637(3) 0.040(2) Uani 1 d . . .
C3 C 0.0204(6) 0.5972(6) -0.0134(4) 0.027(3) Uani 1 d . . .
C4 C -0.0440(6) 0.5810(6) -0.0252(5) 0.034(3) Uani 1 d . . .
H4 H -0.0777 0.5966 -0.0031 0.041 Uiso 1 calc R . .
C5 C -0.0590(6) 0.5425(7) -0.0686(5) 0.045(4) Uani 1 d . . .
H5 H -0.1028 0.5332 -0.0768 0.055 Uiso 1 calc R . .
C6 C -0.0097(7) 0.5175(6) -0.1002(5) 0.041(4) Uani 1 d . . .
H6 H -0.0205 0.4893 -0.1287 0.049 Uiso 1 calc R . .
C7 C 0.0559(6) 0.5330(7) -0.0908(5) 0.044(4) Uani 1 d . . .
H7 H 0.0893 0.5178 -0.1132 0.053 Uiso 1 calc R . .
C8 C 0.0686(6) 0.5716(6) -0.0469(5) 0.030(3) Uani 1 d . . .
S1 S 0.14566(18) 0.5974(2) -0.02030(15) 0.0457(10) Uani 1 d . . .
O2 O 0.1828(4) 0.5392(5) -0.0019(3) 0.063(3) Uani 1 d . . .
O3 O 0.1784(4) 0.6427(5) -0.0575(4) 0.065(3) Uani 1 d . . .
P1 P 0.14554(16) 0.73483(17) 0.15364(12) 0.0280(9) Uani 1 d . . .
C10 C 0.2140(5) 0.7506(7) 0.1082(4) 0.030(3) Uani 1 d . . .
C11 C 0.2327(6) 0.8167(7) 0.0949(5) 0.042(4) Uani 1 d . . .
H11 H 0.2114 0.8531 0.1110 0.050 Uiso 1 calc R . .
C12 C 0.2831(7) 0.8288(7) 0.0577(5) 0.049(4) Uani 1 d . . .
H12 H 0.2945 0.8728 0.0484 0.059 Uiso 1 calc R . .
C13 C 0.3142(8) 0.7767(8) 0.0360(6) 0.062(5) Uani 1 d . . .
H13 H 0.3484 0.7851 0.0121 0.074 Uiso 1 calc R . .
C14 C 0.2987(7) 0.7127(8) 0.0468(6) 0.056(5) Uani 1 d . . .
H14 H 0.3202 0.6775 0.0293 0.067 Uiso 1 calc R . .
C15 C 0.2506(6) 0.6995(6) 0.0841(5) 0.038(4) Uani 1 d . . .
H15 H 0.2422 0.6549 0.0935 0.046 Uiso 1 calc R . .
C16 C 0.1588(6) 0.7916(6) 0.2092(4) 0.025(3) Uani 1 d U . .
C17 C 0.2200(6) 0.8182(6) 0.2247(5) 0.033(4) Uani 1 d . . .
H17 H 0.2569 0.8118 0.2032 0.039 Uiso 1 calc R . .
C18 C 0.2253(7) 0.8535(6) 0.2717(5) 0.045(4) Uani 1 d . . .
H18 H 0.2664 0.8708 0.2809 0.055 Uiso 1 calc R . .
C19 C 0.1742(8) 0.8648(7) 0.3058(5) 0.050(5) Uani 1 d . . .
H19 H 0.1802 0.8881 0.3378 0.059 Uiso 1 calc R . .
C20 C 0.1132(7) 0.8405(7) 0.2913(6) 0.047(4) Uani 1 d . . .
H20 H 0.0768 0.8477 0.3132 0.056 Uiso 1 calc R . .
C21 C 0.1069(6) 0.8055(6) 0.2441(5) 0.038(4) Uani 1 d . . .
H21 H 0.0652 0.7901 0.2348 0.045 Uiso 1 calc R . .
C22 C 0.1702(6) 0.6539(6) 0.1827(5) 0.032(3) Uani 1 d . . .
C23 C 0.1500(6) 0.5942(7) 0.1583(5) 0.040(4) Uani 1 d . . .
H23 H 0.1233 0.5961 0.1281 0.048 Uiso 1 calc R . .
C24 C 0.1692(7) 0.5321(6) 0.1783(6) 0.048(4) Uani 1 d . . .
H24 H 0.1552 0.4925 0.1617 0.058 Uiso 1 calc R . .
C25 C 0.2082(8) 0.5287(8) 0.2220(6) 0.065(5) Uani 1 d . . .
H25 H 0.2232 0.4869 0.2340 0.078 Uiso 1 calc R . .
C26 C 0.2263(8) 0.5865(8) 0.2492(7) 0.078(6) Uani 1 d . . .
H26 H 0.2494 0.5837 0.2812 0.094 Uiso 1 calc R . .
C27 C 0.2094(7) 0.6489(7) 0.2280(6) 0.060(5) Uani 1 d . . .
H27 H 0.2246 0.6880 0.2445 0.072 Uiso 1 calc R . .
P2 P -0.04870(17) 0.70625(16) 0.17599(12) 0.0294(9) Uani 1 d . . .
C28 C -0.0741(5) 0.7591(6) 0.2325(4) 0.024(3) Uani 1 d . . .
C29 C -0.0951(6) 0.7327(7) 0.2797(5) 0.048(4) Uani 1 d . . .
H29 H -0.0988 0.6860 0.2834 0.057 Uiso 1 calc R . .
C30 C -0.1113(6) 0.7744(8) 0.3225(5) 0.050(4) Uani 1 d . . .
H30 H -0.1257 0.7553 0.3545 0.060 Uiso 1 calc R . .
C31 C -0.1063(7) 0.8425(8) 0.3184(6) 0.059(5) Uani 1 d . . .
H31 H -0.1164 0.8699 0.3475 0.071 Uiso 1 calc R . .
C32 C -0.0863(7) 0.8708(7) 0.2709(6) 0.055(5) Uani 1 d . . .
H32 H -0.0837 0.9175 0.2676 0.066 Uiso 1 calc R . .
C33 C -0.0699(6) 0.8298(6) 0.2283(5) 0.037(4) Uani 1 d . . .
H33 H -0.0559 0.8492 0.1963 0.045 Uiso 1 calc R . .
C34 C -0.0307(6) 0.6280(6) 0.2121(4) 0.027(3) Uani 1 d . . .
C35 C 0.0266(6) 0.6292(6) 0.2431(5) 0.042(4) Uani 1 d . . .
H35 H 0.0543 0.6667 0.2430 0.050 Uiso 1 calc R . .
C36 C 0.0409(8) 0.5724(8) 0.2745(6) 0.060(5) Uani 1 d . . .
H36 H 0.0785 0.5730 0.2958 0.072 Uiso 1 calc R . .
C37 C 0.0025(9) 0.5171(8) 0.2751(6) 0.060(5) Uani 1 d . . .
H37 H 0.0145 0.4799 0.2956 0.072 Uiso 1 calc R . .
C38 C -0.0546(8) 0.5155(7) 0.2452(6) 0.059(5) Uani 1 d . . .
H38 H -0.0816 0.4775 0.2458 0.071 Uiso 1 calc R . .
C39 C -0.0719(7) 0.5728(7) 0.2132(5) 0.047(4) Uani 1 d . . .
H39 H -0.1107 0.5728 0.1934 0.056 Uiso 1 calc R . .
C40 C -0.1287(6) 0.6870(6) 0.1443(4) 0.028(3) Uani 1 d . . .
C41 C -0.1289(6) 0.6370(6) 0.1047(5) 0.037(4) Uani 1 d . . .
H41 H -0.0897 0.6161 0.0947 0.044 Uiso 1 calc R . .
C42 C -0.1874(8) 0.6187(7) 0.0807(5) 0.059(5) Uani 1 d . . .
H42 H -0.1878 0.5841 0.0555 0.070 Uiso 1 calc R . .
C43 C -0.2456(7) 0.6518(8) 0.0938(5) 0.056(4) Uani 1 d . . .
H43 H -0.2849 0.6397 0.0772 0.067 Uiso 1 calc R . .
C44 C -0.2448(6) 0.7021(7) 0.1315(5) 0.054(4) Uani 1 d . . .
H44 H -0.2834 0.7255 0.1395 0.065 Uiso 1 calc R . .
C45 C -0.1852(6) 0.7189(6) 0.1583(5) 0.042(4) Uani 1 d . . .
H45 H -0.1850 0.7514 0.1852 0.050 Uiso 1 calc R . .
P3 P 0.02436(17) 0.84276(18) 0.07135(13) 0.0296(9) Uani 1 d . . .
C46 C 0.0862(5) 0.9090(6) 0.0796(5) 0.026(3) Uani 1 d . . .
C47 C 0.1175(7) 0.9413(7) 0.0368(5) 0.045(4) Uani 1 d . . .
H47 H 0.1067 0.9297 0.0018 0.054 Uiso 1 calc R . .
C48 C 0.1636(8) 0.9894(8) 0.0461(7) 0.068(5) Uani 1 d . . .
H48 H 0.1843 1.0093 0.0168 0.082 Uiso 1 calc R . .
C49 C 0.1808(7) 1.0094(7) 0.0946(8) 0.066(5) Uani 1 d . . .
H49 H 0.2126 1.0425 0.0998 0.079 Uiso 1 calc R . .
C50 C 0.1491(8) 0.9788(7) 0.1373(6) 0.063(5) Uani 1 d . . .
H50 H 0.1607 0.9922 0.1717 0.076 Uiso 1 calc R . .
C51 C 0.1017(6) 0.9300(6) 0.1318(6) 0.045(4) Uani 1 d . . .
H51 H 0.0806 0.9115 0.1615 0.054 Uiso 1 calc R . .
C52 C 0.0241(6) 0.8295(6) -0.0004(5) 0.031(3) Uani 1 d . . .
C53 C 0.0707(6) 0.7861(7) -0.0220(5) 0.048(4) Uani 1 d . . .
H53 H 0.0992 0.7628 0.0006 0.057 Uiso 1 calc R . .
C54 C 0.0748(7) 0.7773(6) -0.0767(6) 0.051(4) Uani 1 d . . .
H54 H 0.1076 0.7497 -0.0910 0.062 Uiso 1 calc R . .
C55 C 0.0320(9) 0.8082(8) -0.1096(6) 0.070(5) Uani 1 d . . .
H55 H 0.0343 0.8000 -0.1462 0.084 Uiso 1 calc R . .
C56 C -0.0137(9) 0.8504(8) -0.0908(6) 0.076(6) Uani 1 d . . .
H56 H -0.0424 0.8717 -0.1144 0.091 Uiso 1 calc R . .
C57 C -0.0189(6) 0.8628(7) -0.0359(5) 0.043(4) Uani 1 d . . .
H57 H -0.0503 0.8928 -0.0230 0.052 Uiso 1 calc R . .
C58 C -0.0523(6) 0.8875(6) 0.0823(4) 0.031(3) Uani 1 d . . .
C59 C -0.1107(6) 0.8499(7) 0.0812(5) 0.042(4) Uani 1 d . . .
H59 H -0.1085 0.8037 0.0743 0.051 Uiso 1 calc R . .
C60 C -0.1721(7) 0.8797(8) 0.0900(6) 0.055(5) Uani 1 d . . .
H60 H -0.2104 0.8540 0.0890 0.066 Uiso 1 calc R . .
C61 C -0.1747(7) 0.9485(9) 0.1004(6) 0.065(5) Uani 1 d . . .
H61 H -0.2151 0.9689 0.1073 0.078 Uiso 1 calc R . .
C62 C -0.1196(8) 0.9862(7) 0.1007(5) 0.057(5) Uani 1 d . . .
H62 H -0.1226 1.0324 0.1068 0.069 Uiso 1 calc R . .
C63 C -0.0582(6) 0.9571(7) 0.0921(5) 0.043(4) Uani 1 d . . .
H63 H -0.0206 0.9840 0.0928 0.052 Uiso 1 calc R . .

loop_
_atom_site_aniso_label
_atom_site_aniso_U_11
_atom_site_aniso_U_22
_atom_site_aniso_U_33
_atom_site_aniso_U_23
_atom_site_aniso_U_13
_atom_site_aniso_U_12
Cu1 0.0301(7) 0.0281(9) 0.0358(9) -0.0004(9) -0.0008(8) -0.0010(9)
N1 0.025(6) 0.048(8) 0.037(7) 0.000(6) -0.003(6) -0.004(6)
C2 0.027(3) 0.027(3) 0.027(3) 0.0000(10) -0.0001(10) -0.0002(10)
O1 0.024(5) 0.050(6) 0.047(6) -0.025(5) 0.008(5) -0.001(5)
C3 0.032(9) 0.029(8) 0.020(7) 0.003(6) -0.002(6) 0.004(7)
C4 0.025(8) 0.039(9) 0.039(8) 0.008(7) -0.005(7) 0.005(8)
C5 0.030(9) 0.056(11) 0.050(10) -0.007(9) 0.001(8) -0.012(8)
C6 0.056(10) 0.038(10) 0.030(8) -0.010(7) -0.014(8) 0.016(8)
C7 0.016(8) 0.061(11) 0.056(10) 0.001(9) 0.013(7) 0.007(7)
C8 0.033(9) 0.034(9) 0.022(8) 0.004(7) -0.009(7) -0.003(7)
S1 0.032(2) 0.061(3) 0.044(2) -0.010(2) 0.003(2) 0.006(2)
O2 0.048(7) 0.073(8) 0.069(7) 0.006(6) -0.016(6) 0.020(6)
O3 0.034(6) 0.098(9) 0.065(8) 0.002(7) 0.021(5) -0.024(6)
P1 0.0262(18) 0.028(2) 0.0301(19) 0.0017(18) 0.0000(16) -0.0001(18)
C10 0.025(6) 0.022(7) 0.042(8) -0.001(8) -0.002(6) -0.008(7)
C11 0.032(9) 0.034(10) 0.060(10) 0.002(8) -0.002(8) 0.002(7)
C12 0.059(11) 0.041(10) 0.048(10) 0.019(8) 0.014(9) -0.012(9)
C13 0.069(13) 0.055(12) 0.061(12) -0.001(10) 0.008(10) -0.011(10)
C14 0.041(10) 0.067(13) 0.059(12) -0.017(10) 0.011(9) 0.008(10)
C15 0.040(9) 0.021(8) 0.054(10) -0.011(7) 0.015(8) 0.001(7)
C16 0.025(3) 0.025(3) 0.025(3) 0.0004(10) -0.0003(10) -0.0003(10)
C17 0.034(9) 0.045(10) 0.020(7) -0.012(7) -0.006(6) 0.009(7)
C18 0.057(11) 0.020(9) 0.059(11) 0.011(8) -0.023(9) -0.003(8)
C19 0.084(13) 0.036(10) 0.028(9) -0.014(7) 0.017(9) 0.001(9)
C20 0.028(9) 0.041(10) 0.071(12) 0.001(9) -0.011(8) 0.008(8)
C21 0.042(9) 0.026(8) 0.045(9) 0.002(8) -0.011(8) -0.005(7)
C22 0.032(8) 0.034(9) 0.030(8) 0.010(7) -0.013(7) 0.003(7)
C23 0.039(9) 0.038(9) 0.044(9) -0.004(8) -0.003(8) 0.001(8)
C24 0.060(11) 0.011(8) 0.074(12) 0.005(8) -0.012(9) 0.000(8)
C25 0.073(13) 0.028(10) 0.095(14) 0.021(10) -0.012(11) 0.014(10)
C26 0.089(15) 0.060(12) 0.086(13) 0.028(12) -0.053(11) -0.013(12)
C27 0.059(11) 0.036(10) 0.086(14) 0.003(9) -0.008(10) -0.001(9)
P2 0.036(2) 0.023(2) 0.0290(19) -0.0035(17) 0.0070(18) 0.0004(18)
C28 0.022(6) 0.028(8) 0.021(7) -0.001(7) 0.013(6) 0.008(7)
C29 0.056(10) 0.038(10) 0.049(9) -0.004(9) 0.001(8) 0.001(8)
C30 0.050(9) 0.070(13) 0.029(8) 0.001(9) -0.003(8) 0.032(9)
C31 0.066(12) 0.043(11) 0.067(13) -0.029(10) 0.027(10) 0.004(10)
C32 0.065(12) 0.032(10) 0.069(12) -0.022(10) 0.014(10) -0.009(9)
C33 0.052(10) 0.025(9) 0.035(9) 0.003(7) 0.003(7) -0.016(8)
C34 0.032(9) 0.027(8) 0.023(7) -0.009(6) 0.001(7) 0.014(7)
C35 0.031(9) 0.042(9) 0.053(9) 0.023(8) -0.005(8) 0.001(8)
C36 0.061(12) 0.055(12) 0.064(11) 0.019(10) -0.001(10) 0.015(11)
C37 0.100(15) 0.038(11) 0.043(10) 0.002(9) 0.008(10) 0.032(11)
C38 0.095(15) 0.036(10) 0.047(11) -0.013(9) 0.006(10) -0.013(10)
C39 0.063(11) 0.036(10) 0.042(10) -0.006(8) 0.001(8) -0.012(9)
C40 0.037(8) 0.026(8) 0.020(8) 0.012(6) 0.002(6) -0.006(7)
C41 0.025(8) 0.043(9) 0.042(9) -0.006(7) -0.003(7) 0.006(7)
C42 0.063(12) 0.076(13) 0.037(10) -0.021(9) -0.017(9) -0.026(10)
C43 0.033(9) 0.077(13) 0.058(10) -0.011(10) -0.002(9) -0.015(9)
C44 0.024(8) 0.073(11) 0.065(10) -0.021(10) -0.015(9) 0.011(8)
C45 0.032(8) 0.040(10) 0.052(9) -0.006(8) -0.007(7) 0.007(7)
P3 0.028(2) 0.032(2) 0.029(2) 0.0042(18) -0.0036(18) -0.0033(19)
C46 0.022(7) 0.024(8) 0.033(9) -0.014(7) -0.001(6) 0.007(6)
C47 0.066(11) 0.041(10) 0.030(9) 0.004(8) -0.016(8) -0.018(9)
C48 0.059(12) 0.050(12) 0.095(15) 0.007(11) -0.018(11) -0.025(10)
C49 0.051(11) 0.024(10) 0.122(16) 0.029(11) -0.013(12) -0.018(8)
C50 0.086(13) 0.027(9) 0.077(13) 0.001(9) -0.029(11) -0.013(9)
C51 0.044(9) 0.024(8) 0.067(11) -0.003(8) -0.011(9) -0.010(7)
C52 0.040(9) 0.025(8) 0.030(8) -0.012(7) -0.006(7) -0.016(7)
C53 0.051(10) 0.047(10) 0.044(10) 0.016(8) 0.013(8) -0.009(8)
C54 0.069(11) 0.034(10) 0.050(10) -0.002(9) 0.021(10) -0.003(8)
C55 0.092(14) 0.078(14) 0.039(11) -0.024(10) -0.001(11) -0.020(12)
C56 0.109(16) 0.067(13) 0.051(12) -0.009(10) -0.029(11) 0.004(12)
C57 0.035(9) 0.056(11) 0.038(9) -0.004(8) 0.000(8) -0.010(8)
C58 0.036(9) 0.034(9) 0.023(7) 0.010(6) -0.013(7) 0.005(7)
C59 0.024(8) 0.052(11) 0.051(10) 0.018(8) -0.017(8) -0.009(8)
C60 0.027(10) 0.053(12) 0.085(14) 0.011(10) 0.008(9) -0.004(9)
C61 0.033(10) 0.106(16) 0.055(11) -0.003(11) 0.000(9) 0.007(11)
C62 0.059(11) 0.043(11) 0.070(12) -0.016(9) 0.006(10) 0.025(10)
C63 0.040(10) 0.042(10) 0.048(9) -0.009(8) -0.005(8) 0.001(8)

loop_
_atom_type_symbol
_atom_type_description
_atom_type_scat_dispersion_real
_atom_type_scat_dispersion_imag
_atom_type_scat_source
C C 0.0033 0.0016 'International Tables Vol C Tables 4.2.6.8 and 6.1.1.4'
H H 0.0000 0.0000 'International Tables Vol C Tables 4.2.6.8 and 6.1.1.4'
N N 0.0061 0.0033 'International Tables Vol C Tables 4.2.6.8 and 6.1.1.4'
O O 0.0106 0.0060 'International Tables Vol C Tables 4.2.6.8 and 6.1.1.4'
P P 0.1023 0.0942 'International Tables Vol C Tables 4.2.6.8 and 6.1.1.4'
S S 0.1246 0.1234 'International Tables Vol C Tables 4.2.6.8 and 6.1.1.4'
Cu Cu 0.3201 1.2651 'International Tables Vol C Tables 4.2.6.8 and 6.1.1.4'

loop_
_geom_angle_atom_site_label_1
_geom_angle_atom_site_label_2
_geom_angle_atom_site_label_3
_geom_angle
_geom_angle_site_symmetry_1
_geom_angle_site_symmetry_3
_geom_angle_publ_flag
O1 Cu1 P1 113.8(2) . . y
O1 Cu1 P3 103.4(2) . . y
P1 Cu1 P3 111.12(13) . . y
O1 Cu1 P2 90.2(2) . . y
P1 Cu1 P2 117.33(13) . . y
P3 Cu1 P2 118.18(13) . . y
C2 N1 S1 111.9(9) . . ?
O1 C2 N1 126.0(12) . . ?
O1 C2 C3 119.9(11) . . ?
N1 C2 C3 114.1(11) . . ?
C2 O1 Cu1 129.8(8) . . y
C4 C3 C8 117.3(11) . . ?
C4 C3 C2 132.2(12) . . ?
C8 C3 C2 110.5(11) . . ?
C5 C4 C3 120.8(13) . . ?
C5 C4 H4 119.6 . . ?
C3 C4 H4 119.6 . . ?
C4 C5 C6 119.9(12) . . ?
C4 C5 H5 120.0 . . ?
C6 C5 H5 120.0 . . ?
C5 C6 C7 121.7(12) . . ?
C5 C6 H6 119.2 . . ?
C7 C6 H6 119.2 . . ?
C8 C7 C6 116.3(12) . . ?
C8 C7 H7 121.8 . . ?
C6 C7 H7 121.8 . . ?
C7 C8 C3 123.8(11) . . ?
C7 C8 S1 129.1(10) . . ?
C3 C8 S1 107.0(9) . . ?
O2 S1 O3 117.0(6) . . ?
O2 S1 N1 109.7(6) . . ?
O3 S1 N1 111.6(6) . . ?
O2 S1 C8 110.4(6) . . ?
O3 S1 C8 110.0(6) . . ?
N1 S1 C8 96.3(6) . . ?
C16 P1 C10 105.1(5) . . ?
C16 P1 C22 101.5(6) . . ?
C10 P1 C22 100.8(6) . . ?
C16 P1 Cu1 112.0(4) . . ?
C10 P1 Cu1 118.2(4) . . ?
C22 P1 Cu1 117.3(4) . . ?
C15 C10 C11 115.6(11) . . ?
C15 C10 P1 123.6(10) . . ?
C11 C10 P1 120.9(10) . . ?
C12 C11 C10 120.9(12) . . ?
C12 C11 H11 119.6 . . ?
C10 C11 H11 119.6 . . ?
C13 C12 C11 119.0(14) . . ?
C13 C12 H12 120.5 . . ?
C11 C12 H12 120.5 . . ?
C12 C13 C14 123.0(17) . . ?
C12 C13 H13 118.5 . . ?
C14 C13 H13 118.5 . . ?
C13 C14 C15 119.0(15) . . ?
C13 C14 H14 120.5 . . ?
C15 C14 H14 120.5 . . ?
C14 C15 C10 122.3(13) . . ?
C14 C15 H15 118.9 . . ?
C10 C15 H15 118.9 . . ?
C21 C16 C17 114.9(11) . . ?
C21 C16 P1 119.5(9) . . ?
C17 C16 P1 125.2(9) . . ?
C18 C17 C16 119.8(12) . . ?
C18 C17 H17 120.1 . . ?
C16 C17 H17 120.1 . . ?
C19 C18 C17 124.0(14) . . ?
C19 C18 H18 118.0 . . ?
C17 C18 H18 118.0 . . ?
C18 C19 C20 117.7(13) . . ?
C18 C19 H19 121.2 . . ?
C20 C19 H19 121.2 . . ?
C21 C20 C19 119.1(13) . . ?
C21 C20 H20 120.5 . . ?
C19 C20 H20 120.5 . . ?
C20 C21 C16 124.5(13) . . ?
C20 C21 H21 117.8 . . ?
C16 C21 H21 117.8 . . ?
C27 C22 C23 117.7(12) . . ?
C27 C22 P1 123.0(11) . . ?
C23 C22 P1 119.3(10) . . ?
C24 C23 C22 120.9(12) . . ?
C24 C23 H23 119.6 . . ?
C22 C23 H23 119.6 . . ?
C25 C24 C23 120.1(13) . . ?
C25 C24 H24 120.0 . . ?
C23 C24 H24 120.0 . . ?
C24 C25 C26 120.8(14) . . ?
C24 C25 H25 119.6 . . ?
C26 C25 H25 119.6 . . ?
C25 C26 C27 119.0(15) . . ?
C25 C26 H26 120.5 . . ?
C27 C26 H26 120.5 . . ?
C26 C27 C22 121.2(14) . . ?
C26 C27 H27 119.4 . . ?
C22 C27 H27 119.4 . . ?
C34 P2 C28 99.2(5) . . ?
C34 P2 C40 102.2(6) . . ?
C28 P2 C40 101.6(5) . . ?
C34 P2 Cu1 113.6(4) . . ?
C28 P2 Cu1 119.5(4) . . ?
C40 P2 Cu1 117.8(4) . . ?
C29 C28 C33 117.9(12) . . ?
C29 C28 P2 122.6(11) . . ?
C33 C28 P2 119.5(9) . . ?
C28 C29 C30 120.9(13) . . ?
C28 C29 H29 119.6 . . ?
C30 C29 H29 119.6 . . ?
C31 C30 C29 120.9(14) . . ?
C31 C30 H30 119.6 . . ?
C29 C30 H30 119.6 . . ?
C30 C31 C32 119.7(14) . . ?
C30 C31 H31 120.2 . . ?
C32 C31 H31 120.2 . . ?
C31 C32 C33 119.8(13) . . ?
C31 C32 H32 120.1 . . ?
C33 C32 H32 120.1 . . ?
C32 C33 C28 120.8(12) . . ?
C32 C33 H33 119.6 . . ?
C28 C33 H33 119.6 . . ?
C39 C34 C35 120.5(12) . . ?
C39 C34 P2 124.1(10) . . ?
C35 C34 P2 115.2(10) . . ?
C34 C35 C36 118.0(13) . . ?
C34 C35 H35 121.0 . . ?
C36 C35 H35 121.0 . . ?
C37 C36 C35 122.6(15) . . ?
C37 C36 H36 118.7 . . ?
C35 C36 H36 118.7 . . ?
C36 C37 C38 120.1(15) . . ?
C36 C37 H37 120.0 . . ?
C38 C37 H37 120.0 . . ?
C37 C38 C39 119.3(15) . . ?
C37 C38 H38 120.3 . . ?
C39 C38 H38 120.3 . . ?
C34 C39 C38 119.5(13) . . ?
C34 C39 H39 120.3 . . ?
C38 C39 H39 120.3 . . ?
C45 C40 C41 120.6(12) . . ?
C45 C40 P2 122.5(10) . . ?
C41 C40 P2 116.9(10) . . ?
C42 C41 C40 119.8(13) . . ?
C42 C41 H41 120.1 . . ?
C40 C41 H41 120.1 . . ?
C41 C42 C43 120.4(13) . . ?
C41 C42 H42 119.8 . . ?
C43 C42 H42 119.8 . . ?
C44 C43 C42 119.6(14) . . ?
C44 C43 H43 120.2 . . ?
C42 C43 H43 120.2 . . ?
C43 C44 C45 120.2(13) . . ?
C43 C44 H44 119.9 . . ?
C45 C44 H44 119.9 . . ?
C40 C45 C44 119.4(12) . . ?
C40 C45 H45 120.3 . . ?
C44 C45 H45 120.3 . . ?
C58 P3 C52 102.6(6) . . ?
C58 P3 C46 102.9(6) . . ?
C52 P3 C46 102.6(6) . . ?
C58 P3 Cu1 116.2(4) . . ?
C52 P3 Cu1 113.0(4) . . ?
C46 P3 Cu1 117.6(4) . . ?
C47 C46 C51 118.3(12) . . ?
C47 C46 P3 123.6(10) . . ?
C51 C46 P3 118.1(10) . . ?
C48 C47 C46 120.2(13) . . ?
C48 C47 H47 119.9 . . ?
C46 C47 H47 119.9 . . ?
C49 C48 C47 123.3(17) . . ?
C49 C48 H48 118.3 . . ?
C47 C48 H48 118.3 . . ?
C48 C49 C50 117.0(15) . . ?
C48 C49 H49 121.5 . . ?
C50 C49 H49 121.5 . . ?
C51 C50 C49 123.9(15) . . ?
C51 C50 H50 118.1 . . ?
C49 C50 H50 118.1 . . ?
C50 C51 C46 117.3(14) . . ?
C50 C51 H51 121.4 . . ?
C46 C51 H51 121.4 . . ?
C53 C52 C57 117.9(11) . . ?
C53 C52 P3 118.1(11) . . ?
C57 C52 P3 123.9(10) . . ?
C54 C53 C52 120.3(13) . . ?
C54 C53 H53 119.9 . . ?
C52 C53 H53 119.9 . . ?
C55 C54 C53 120.6(14) . . ?
C55 C54 H54 119.7 . . ?
C53 C54 H54 119.7 . . ?
C56 C55 C54 121.3(15) . . ?
C56 C55 H55 119.3 . . ?
C54 C55 H55 119.3 . . ?
C55 C56 C57 120.5(16) . . ?
C55 C56 H56 119.7 . . ?
C57 C56 H56 119.7 . . ?
C56 C57 C52 119.4(14) . . ?
C56 C57 H57 120.3 . . ?
C52 C57 H57 120.3 . . ?
C59 C58 C63 117.0(12) . . ?
C59 C58 P3 117.7(10) . . ?
C63 C58 P3 125.4(10) . . ?
C60 C59 C58 121.8(13) . . ?
C60 C59 H59 119.1 . . ?
C58 C59 H59 119.1 . . ?
C61 C60 C59 118.6(14) . . ?
C61 C60 H60 120.7 . . ?
C59 C60 H60 120.7 . . ?
C62 C61 C60 120.9(15) . . ?
C62 C61 H61 119.5 . . ?
C60 C61 H61 119.5 . . ?
C61 C62 C63 121.1(14) . . ?
C61 C62 H62 119.5 . . ?
C63 C62 H62 119.5 . . ?
C62 C63 C58 120.6(13) . . ?
C62 C63 H63 119.7 . . ?
C58 C63 H63 119.7 . . ?

loop_
_geom_bond_atom_site_label_1
_geom_bond_atom_site_label_2
_geom_bond_distance
_geom_bond_site_symmetry_2
_geom_bond_publ_flag
Cu1 O1 2.113(8) . y
Cu1 P1 2.334(3) . y
Cu1 P2 2.373(3) . y
Cu1 P3 2.335(4) . y
N1 C2 1.332(13) . ?
N1 S1 1.610(10) . ?
C2 O1 1.243(12) . y
C2 C3 1.492(15) . ?
C3 C4 1.378(15) . ?
C3 C8 1.383(14) . ?
C4 C5 1.359(14) . ?
C4 H4 0.9300 . ?
C5 C6 1.367(15) . ?
C5 H5 0.9300 . ?
C6 C7 1.386(16) . ?
C6 H6 0.9300 . ?
C7 C8 1.361(15) . ?
C7 H7 0.9300 . ?
C8 S1 1.773(12) . ?
S1 O2 1.451(9) . ?
S1 O3 1.451(9) . ?
P1 C16 1.805(11) . ?
P1 C10 1.822(11) . ?
P1 C22 1.827(12) . ?
C10 C15 1.390(15) . ?
C10 C11 1.403(15) . ?
C11 C12 1.401(15) . ?
C11 H11 0.9300 . ?
C12 C13 1.326(17) . ?
C12 H12 0.9300 . ?
C13 C14 1.331(16) . ?
C13 H13 0.9300 . ?
C14 C15 1.375(16) . ?
C14 H14 0.9300 . ?
C15 H15 0.9300 . ?
C16 C21 1.394(15) . ?
C16 C17 1.405(15) . ?
C17 C18 1.371(14) . ?
C17 H17 0.9300 . ?
C18 C19 1.361(16) . ?
C18 H18 0.9300 . ?
C19 C20 1.375(17) . ?
C19 H19 0.9300 . ?
C20 C21 1.373(15) . ?
C20 H20 0.9300 . ?
C21 H21 0.9300 . ?
C22 C27 1.387(16) . ?
C22 C23 1.391(15) . ?
C23 C24 1.384(15) . ?
C23 H23 0.9300 . ?
C24 C25 1.350(16) . ?
C24 H24 0.9300 . ?
C25 C26 1.379(18) . ?
C25 H25 0.9300 . ?
C26 C27 1.385(17) . ?
C26 H26 0.9300 . ?
C27 H27 0.9300 . ?
P2 C34 1.827(11) . ?
P2 C28 1.831(11) . ?
P2 C40 1.845(12) . ?
C28 C29 1.357(14) . ?
C28 C33 1.406(15) . ?
C29 C30 1.391(15) . ?
C29 H29 0.9300 . ?
C30 C31 1.355(16) . ?
C30 H30 0.9300 . ?
C31 C32 1.371(17) . ?
C31 H31 0.9300 . ?
C32 C33 1.380(15) . ?
C32 H32 0.9300 . ?
C33 H33 0.9300 . ?
C34 C39 1.376(15) . ?
C34 C35 1.398(15) . ?
C35 C36 1.401(15) . ?
C35 H35 0.9300 . ?
C36 C37 1.343(18) . ?
C36 H36 0.9300 . ?
C37 C38 1.379(18) . ?
C37 H37 0.9300 . ?
C38 C39 1.431(16) . ?
C38 H38 0.9300 . ?
C39 H39 0.9300 . ?
C40 C45 1.356(15) . ?
C40 C41 1.398(14) . ?
C41 C42 1.378(16) . ?
C41 H41 0.9300 . ?
C42 C43 1.390(18) . ?
C42 H42 0.9300 . ?
C43 C44 1.370(15) . ?
C43 H43 0.9300 . ?
C44 C45 1.423(15) . ?
C44 H44 0.9300 . ?
C45 H45 0.9300 . ?
P3 C58 1.811(12) . ?
P3 C52 1.811(11) . ?
P3 C46 1.827(12) . ?
C46 C47 1.398(15) . ?
C46 C51 1.404(15) . ?
C47 C48 1.354(17) . ?
C47 H47 0.9300 . ?
C48 C49 1.322(17) . ?
C48 H48 0.9300 . ?
C49 C50 1.383(17) . ?
C49 H49 0.9300 . ?
C50 C51 1.371(16) . ?
C50 H50 0.9300 . ?
C51 H51 0.9300 . ?
C52 C53 1.386(15) . ?
C52 C57 1.407(15) . ?
C53 C54 1.382(15) . ?
C53 H53 0.9300 . ?
C54 C55 1.343(17) . ?
C54 H54 0.9300 . ?
C55 C56 1.334(18) . ?
C55 H55 0.9300 . ?
C56 C57 1.396(16) . ?
C56 H56 0.9300 . ?
C57 H57 0.9300 . ?
C58 C59 1.399(15) . ?
C58 C63 1.404(15) . ?
C59 C60 1.398(17) . ?
C59 H59 0.9300 . ?
C60 C61 1.386(17) . ?
C60 H60 0.9300 . ?
C61 C62 1.343(18) . ?
C61 H61 0.9300 . ?
C62 C63 1.389(16) . ?
C62 H62 0.9300 . ?
C63 H63 0.9300 . ?
